data_9000524
loop_
_publ_author_name
'Grey, I. E.'
'Lloyd, D. J.'
'White, J. S.'

_publ_section_title
;
 The structure of crichtonite and its relationship to senaite
;
_journal_name_full 'American Mineralogist'
_journal_page_first 1203
_journal_page_last 1212
_journal_volume 61
_journal_year 1976
_chemical_formula_sum 'Ce0.05 Fe6.698 La0.05 Mn0.7 O38 Pb0.1 Sr0.7 Ti13.602'
_chemical_name_mineral Crichtonite
_space_group_IT_number 148
_symmetry_space_group_name_Hall '-P 3*'
_symmetry_space_group_name_H-M 'R -3 :R'
_cell_angle_alpha 69.078
_cell_angle_beta 69.078
_cell_angle_gamma 69.078
_cell_length_a 9.148
_cell_length_b 9.148
_cell_length_c 9.148
_cell_formula_units_Z 1
_cell_volume 644.398
_database_code_amcsd 0000535
_exptl_crystal_density_diffrn 4.555
_cod_original_sg_symbol_H-M 'R -3'
_cod_original_formula_sum 'Sr.7 Pb.1 La.05 Ce.05 Mn.7 Fe6.698 Ti13.602 O38'
_cod_database_code 9000524

loop_
_space_group_symop_operation_xyz
x,y,z
-z,-x,-y
y,z,x
-x,-y,-z
z,x,y
-y,-z,-x

loop_
_atom_site_label
_atom_site_fract_x
_atom_site_fract_y
_atom_site_fract_z
_atom_site_occupancy
_atom_site_U_iso_or_equiv
Sr 0.00000 0.00000 0.00000 0.70000 0.00788
Pb 0.00000 0.00000 0.00000 0.10000 0.00788
La 0.00000 0.00000 0.00000 0.05000 0.00788
Ce 0.00000 0.00000 0.00000 0.05000 0.00788
Mn1 0.50000 0.50000 0.50000 0.70000 0.00108
Fe1 0.50000 0.50000 0.50000 0.30000 0.00108
Fe2 0.31002 0.31002 0.31002 1.00000 0.00386
Fe3 0.34821 0.01996 0.12540 0.73300 0.00384
Ti1 0.34821 0.01996 0.12540 0.26700 0.00384
Ti2 0.30861 0.15018 0.71802 1.00000 0.00491
Ti3 0.47337 0.64054 0.08370 1.00000 0.00423
O1 0.30300 0.37824 0.62878 1.00000 0.01267
O2 0.15029 0.93711 0.23654 1.00000 0.01115
O3 0.91852 0.30110 0.45916 1.00000 0.00798
O4 0.14475 0.98866 0.51544 1.00000 0.00950
O5 0.39014 0.13445 0.48615 1.00000 0.00811
O6 0.70853 0.07152 0.24216 1.00000 0.00773
O7 0.21402 0.21402 0.21402 1.00000 0.00899

loop_
_cod_related_entry_id
_cod_related_entry_database
_cod_related_entry_code
1 AMCSD 0000535
